data_4075103
loop_
_publ_author_name
'Kopf, Henning'
'Pietraszuk, Cezary'
'H\"ubner, Eike'
'Burzlaff, Nicolai'

_publ_section_title
;
 Ruthenium Carbene, Vinylidene, and Allenylidene Complexes with a
 Bis(3,5-dimethylpyrazol-1-yl)acetato Heteroscorpionate Ligand
;
_journal_issue 10
_journal_name_full Organometallics
_journal_page_first 2533
_journal_paper_doi 10.1021/om060050y
_journal_volume 25
_journal_year 2006
_chemical_formula_moiety 'C35 H38 Cl N4 O3 P Ru'
_chemical_formula_sum 'C35 H38 Cl N4 O3 P Ru'
_chemical_formula_weight 730.18
_chemical_name_systematic
;
 Bis(3,5-dimethylpyrazol-1-yl)acetato-chloro-
(2-oxacyclohexylidene)-triphenylphosphine-ruthenium(ii) 
;
_space_group_IT_number 14
_symmetry_cell_setting monoclinic
_symmetry_space_group_name_Hall '-P 2yn'
_symmetry_space_group_name_H-M 'P 1 21/n 1'
_atom_sites_solution_hydrogens geom
_atom_sites_solution_primary direct
_atom_sites_solution_secondary difmap
_audit_creation_method SHELXL-97
_cell_angle_alpha 90.00
_cell_angle_beta 92.597(18)
_cell_angle_gamma 90.00
_cell_formula_units_Z 4
_cell_length_a 10.254(3)
_cell_length_b 14.407(6)
_cell_length_c 22.050(8)
_cell_measurement_reflns_used 37
_cell_measurement_temperature 188(2)
_cell_measurement_theta_max 12.53
_cell_measurement_theta_min 6.00
_cell_volume 3254(2)
_computing_cell_refinement 'Bruker XSCANS'
_computing_data_collection 'Bruker XSCANS'
_computing_data_reduction 'Bruker SHELXTL'
_computing_molecular_graphics 'Bruker SHELXTL'
_computing_publication_material 'Bruker SHELXTL'
_computing_structure_refinement 'SHELXL-97 (Sheldrick, 1997)'
_computing_structure_solution 'SHELXS-97 (Sheldrick, 1990)'
_diffrn_ambient_temperature 188(2)
_diffrn_measured_fraction_theta_full 0.999
_diffrn_measured_fraction_theta_max 0.999
_diffrn_measurement_device_type 'Bruker P4'
_diffrn_measurement_method '\w scans'
_diffrn_radiation_monochromator graphite
_diffrn_radiation_source 'fine-focus sealed tube'
_diffrn_radiation_type MoK\a
_diffrn_radiation_wavelength 0.71073
_diffrn_reflns_av_R_equivalents 0.0303
_diffrn_reflns_av_sigmaI/netI 0.0489
_diffrn_reflns_limit_h_max 0
_diffrn_reflns_limit_h_min -13
_diffrn_reflns_limit_k_max 0
_diffrn_reflns_limit_k_min -18
_diffrn_reflns_limit_l_max 28
_diffrn_reflns_limit_l_min -28
_diffrn_reflns_number 7497
_diffrn_reflns_theta_full 26.99
_diffrn_reflns_theta_max 26.99
_diffrn_reflns_theta_min 2.15
_diffrn_standards_decay_% 0
_diffrn_standards_interval_count 97
_diffrn_standards_number 3
_exptl_absorpt_coefficient_mu 0.655
_exptl_absorpt_correction_T_max 0.8686
_exptl_absorpt_correction_T_min 0.8099
_exptl_absorpt_correction_type psi-scan
_exptl_crystal_colour orange
_exptl_crystal_density_diffrn 1.491
_exptl_crystal_density_method 'not measured'
_exptl_crystal_description block
_exptl_crystal_F_000 1504
_exptl_crystal_size_max 0.2
_exptl_crystal_size_mid 0.2
_exptl_crystal_size_min 0.2
_refine_diff_density_max 1.198
_refine_diff_density_min -0.556
_refine_diff_density_rms 0.088
_refine_ls_extinction_method none
_refine_ls_goodness_of_fit_ref 1.053
_refine_ls_hydrogen_treatment constr
_refine_ls_matrix_type full
_refine_ls_number_parameters 406
_refine_ls_number_reflns 7101
_refine_ls_number_restraints 0
_refine_ls_restrained_S_all 1.053
_refine_ls_R_factor_all 0.0608
_refine_ls_R_factor_gt 0.0429
_refine_ls_shift/su_max 0.002
_refine_ls_shift/su_mean 0.000
_refine_ls_structure_factor_coef Fsqd
_refine_ls_weighting_details 'calc w=1/[\s^2^(Fo^2^)+(0.0489P)^2^+2.4113P] where P=(Fo^2^+2Fc^2^)/3'
_refine_ls_weighting_scheme calc
_refine_ls_wR_factor_gt 0.0980
_refine_ls_wR_factor_ref 0.1064
_reflns_number_gt 5683
_reflns_number_total 7101
_reflns_threshold_expression >2sigma(I)
_cod_data_source_file om060050ysi20060118_063303.cif
_cod_data_source_block hkbu07
_cod_depositor_comments
;
The following automatic conversions were performed:

'_symmetry_cell_setting' value 'Monoclinic' changed to 'monoclinic'
according to /home/saulius/struct/CIF-dictionaries/cif_core.dic
dictionary named 'cif_core.dic' version 2.4.1 from 2010-06-29.

Automatic conversion script
Id: cif_fix_values 1715 2011-07-08 13:25:40Z adriana 
;
_cod_original_sg_symbol_H-M P2(1)/n
_cod_database_code 4075103

loop_
_symmetry_equiv_pos_as_xyz
'x, y, z'
'-x+1/2, y+1/2, -z+1/2'
'-x, -y, -z'
'x-1/2, -y-1/2, z-1/2'

loop_
_atom_site_label
_atom_site_type_symbol
_atom_site_fract_x
_atom_site_fract_y
_atom_site_fract_z
_atom_site_U_iso_or_equiv
_atom_site_adp_type
_atom_site_occupancy
_atom_site_symmetry_multiplicity
_atom_site_calc_flag
_atom_site_refinement_flags
Ru1 Ru 0.80110(2) 0.200608(17) 0.901107(11) 0.02053(8) Uani 1 1 d .
P1 P 0.60887(8) 0.21794(6) 0.84340(4) 0.02312(18) Uani 1 1 d .
O1 O 0.8588(2) 0.33967(15) 0.88736(10) 0.0264(5) Uani 1 1 d .
Cl1 Cl 0.73865(8) 0.04768(5) 0.92954(4) 0.02887(18) Uani 1 1 d .
C1 C 0.9324(3) 0.3435(2) 0.99439(14) 0.0244(7) Uani 1 1 d .
H1 H 0.9761 0.3905 1.0218 0.029 Uiso 1 1 calc R
O2 O 0.9319(3) 0.47247(17) 0.92736(11) 0.0413(7) Uani 1 1 d .
C2 C 0.9051(3) 0.3898(2) 0.93101(14) 0.0253(7) Uani 1 1 d .
O3 O 0.8288(3) 0.09959(18) 0.79152(11) 0.0367(6) Uani 1 1 d .
C3 C 0.8843(3) 0.1605(2) 0.82947(15) 0.0277(7) Uani 1 1 d .
C4 C 1.0171(4) 0.1978(3) 0.81428(17) 0.0381(8) Uani 1 1 d .
H4A H 1.0823 0.1734 0.8447 0.046 Uiso 1 1 calc R
H4B H 1.0155 0.2661 0.8189 0.046 Uiso 1 1 calc R
C5 C 1.0650(5) 0.1756(4) 0.7511(2) 0.0656(15) Uani 1 1 d .
H5A H 1.0268 0.2205 0.7213 0.079 Uiso 1 1 calc R
H5B H 1.1611 0.1818 0.7514 0.079 Uiso 1 1 calc R
C6 C 1.0268(5) 0.0794(4) 0.7324(2) 0.0680(15) Uani 1 1 d .
H6A H 1.0695 0.0339 0.7605 0.082 Uiso 1 1 calc R
H6B H 1.0556 0.0668 0.6910 0.082 Uiso 1 1 calc R
C7 C 0.8818(5) 0.0699(3) 0.73373(18) 0.0489(11) Uani 1 1 d .
H7A H 0.8409 0.1074 0.7004 0.059 Uiso 1 1 calc R
H7B H 0.8579 0.0042 0.7262 0.059 Uiso 1 1 calc R
N11 N 0.9819(3) 0.18934(18) 0.95444(11) 0.0227(5) Uani 1 1 d .
C11 C 1.0758(3) 0.0347(2) 0.93156(17) 0.0333(8) Uani 1 1 d .
H11A H 0.9856 0.0179 0.9196 0.050 Uiso 1 1 calc R
H11B H 1.1131 -0.0126 0.9592 0.050 Uiso 1 1 calc R
H11C H 1.1275 0.0385 0.8954 0.050 Uiso 1 1 calc R
N12 N 1.0199(3) 0.26441(18) 0.99008(12) 0.0237(6) Uani 1 1 d .
C12 C 1.0773(3) 0.1267(2) 0.96295(14) 0.0247(7) Uani 1 1 d .
C13 C 1.1740(3) 0.1609(2) 1.00374(15) 0.0275(7) Uani 1 1 d .
H13 H 1.2516 0.1296 1.0171 0.033 Uiso 1 1 calc R
C14 C 1.1362(3) 0.2482(2) 1.02093(15) 0.0270(7) Uani 1 1 d .
C15 C 1.2005(4) 0.3165(3) 1.06439(17) 0.0362(8) Uani 1 1 d .
H15A H 1.2160 0.3749 1.0431 0.054 Uiso 1 1 calc R
H15B H 1.2840 0.2911 1.0803 0.054 Uiso 1 1 calc R
H15C H 1.1435 0.3279 1.0981 0.054 Uiso 1 1 calc R
N21 N 0.7289(3) 0.25434(18) 0.99035(12) 0.0245(6) Uani 1 1 d .
C21 C 0.5246(4) 0.1704(3) 1.01428(17) 0.0364(8) Uani 1 1 d .
H21A H 0.4543 0.2070 0.9944 0.055 Uiso 1 1 calc R
H21B H 0.4932 0.1423 1.0514 0.055 Uiso 1 1 calc R
H21C H 0.5518 0.1214 0.9867 0.055 Uiso 1 1 calc R
N22 N 0.8119(3) 0.31496(18) 1.02151(12) 0.0238(6) Uani 1 1 d .
C22 C 0.6382(3) 0.2323(2) 1.03014(15) 0.0287(7) Uani 1 1 d .
C23 C 0.6641(4) 0.2775(3) 1.08578(16) 0.0337(8) Uani 1 1 d .
H23 H 0.6133 0.2742 1.1207 0.040 Uiso 1 1 calc R
C24 C 0.7768(4) 0.3275(2) 1.08012(15) 0.0306(7) Uani 1 1 d .
C25 C 0.8546(4) 0.3831(3) 1.12587(16) 0.0382(9) Uani 1 1 d .
H25A H 0.9291 0.3463 1.1415 0.057 Uiso 1 1 calc R
H25B H 0.7996 0.3998 1.1594 0.057 Uiso 1 1 calc R
H25C H 0.8863 0.4397 1.1067 0.057 Uiso 1 1 calc R
C31 C 0.5196(3) 0.1113(2) 0.82007(15) 0.0263(7) Uani 1 1 d .
C32 C 0.5360(4) 0.0729(2) 0.76289(16) 0.0342(8) Uani 1 1 d .
H32 H 0.5892 0.1040 0.7351 0.041 Uiso 1 1 calc R
C33 C 0.4758(4) -0.0106(3) 0.74567(19) 0.0440(10) Uani 1 1 d .
H33 H 0.4882 -0.0359 0.7065 0.053 Uiso 1 1 calc R
C34 C 0.3981(4) -0.0564(3) 0.7857(2) 0.0462(10) Uani 1 1 d .
H34 H 0.3554 -0.1125 0.7738 0.055 Uiso 1 1 calc R
C35 C 0.3828(4) -0.0204(3) 0.8429(2) 0.0443(10) Uani 1 1 d .
H35 H 0.3304 -0.0524 0.8705 0.053 Uiso 1 1 calc R
C36 C 0.4433(3) 0.0624(3) 0.86054(17) 0.0339(8) Uani 1 1 d .
H36 H 0.4328 0.0859 0.9003 0.041 Uiso 1 1 calc R
C41 C 0.6177(3) 0.2790(2) 0.77011(14) 0.0267(7) Uani 1 1 d .
C42 C 0.7341(4) 0.3170(2) 0.75082(16) 0.0310(7) Uani 1 1 d .
H42 H 0.8120 0.3107 0.7755 0.037 Uiso 1 1 calc R
C43 C 0.7369(4) 0.3641(3) 0.69576(16) 0.0362(8) Uani 1 1 d .
H43 H 0.8165 0.3894 0.6828 0.043 Uiso 1 1 calc R
C44 C 0.6236(4) 0.3739(2) 0.65999(16) 0.0374(9) Uani 1 1 d .
H44 H 0.6262 0.4051 0.6221 0.045 Uiso 1 1 calc R
C45 C 0.5065(4) 0.3390(3) 0.67867(17) 0.0376(9) Uani 1 1 d .
H45 H 0.4287 0.3471 0.6542 0.045 Uiso 1 1 calc R
C46 C 0.5034(4) 0.2916(2) 0.73392(16) 0.0324(8) Uani 1 1 d .
H46 H 0.4230 0.2678 0.7470 0.039 Uiso 1 1 calc R
C51 C 0.4872(3) 0.2947(2) 0.87691(14) 0.0276(7) Uani 1 1 d .
C52 C 0.5366(4) 0.3775(3) 0.90279(16) 0.0381(9) Uani 1 1 d .
H52 H 0.6279 0.3893 0.9040 0.046 Uiso 1 1 calc R
C53 C 0.4527(5) 0.4420(3) 0.92655(19) 0.0502(11) Uani 1 1 d .
H53 H 0.4868 0.4982 0.9433 0.060 Uiso 1 1 calc R
C54 C 0.3210(5) 0.4256(3) 0.9262(2) 0.0541(12) Uani 1 1 d .
H54 H 0.2649 0.4690 0.9443 0.065 Uiso 1 1 calc R
C55 C 0.2696(4) 0.3454(3) 0.8993(2) 0.0515(11) Uani 1 1 d .
H55 H 0.1780 0.3350 0.8978 0.062 Uiso 1 1 calc R
C56 C 0.3527(4) 0.2804(3) 0.87469(18) 0.0387(9) Uani 1 1 d .
H56 H 0.3173 0.2258 0.8562 0.046 Uiso 1 1 calc R

loop_
_atom_site_aniso_label
_atom_site_aniso_U_11
_atom_site_aniso_U_22
_atom_site_aniso_U_33
_atom_site_aniso_U_23
_atom_site_aniso_U_13
_atom_site_aniso_U_12
Ru1 0.02532(13) 0.01750(12) 0.01846(12) 0.00056(10) -0.00253(9) -0.00252(10)
P1 0.0282(4) 0.0204(4) 0.0203(4) 0.0022(3) -0.0041(3) -0.0017(3)
O1 0.0361(13) 0.0208(11) 0.0220(11) 0.0020(9) -0.0038(9) -0.0066(10)
Cl1 0.0324(4) 0.0202(4) 0.0334(4) 0.0042(3) -0.0045(3) -0.0022(3)
C1 0.0307(17) 0.0196(15) 0.0225(15) 0.0006(12) -0.0033(13) -0.0007(13)
O2 0.0694(19) 0.0209(12) 0.0322(14) 0.0050(10) -0.0141(13) -0.0137(12)
C2 0.0288(17) 0.0218(15) 0.0250(16) 0.0027(13) -0.0021(13) -0.0039(13)
O3 0.0446(15) 0.0363(14) 0.0296(13) -0.0066(11) 0.0045(11) -0.0052(12)
C3 0.0351(18) 0.0243(16) 0.0230(16) 0.0006(13) -0.0061(13) -0.0018(14)
C4 0.041(2) 0.040(2) 0.0336(19) -0.0002(17) 0.0041(16) -0.0020(17)
C5 0.066(3) 0.081(4) 0.052(3) -0.021(3) 0.027(2) -0.030(3)
C6 0.081(4) 0.066(3) 0.059(3) -0.016(3) 0.036(3) -0.011(3)
C7 0.067(3) 0.050(2) 0.030(2) -0.0136(18) 0.0094(19) -0.013(2)
N11 0.0270(13) 0.0212(13) 0.0198(12) -0.0025(10) -0.0003(10) -0.0007(11)
C11 0.0296(18) 0.0292(18) 0.041(2) -0.0075(15) -0.0013(15) 0.0027(14)
N12 0.0265(14) 0.0204(12) 0.0240(14) 0.0005(10) -0.0022(11) -0.0025(11)
C12 0.0251(16) 0.0245(16) 0.0248(16) 0.0032(13) 0.0022(12) -0.0023(13)
C13 0.0237(16) 0.0251(16) 0.0336(18) 0.0025(14) -0.0005(13) -0.0021(13)
C14 0.0244(16) 0.0294(18) 0.0268(17) 0.0034(14) -0.0043(13) -0.0051(13)
C15 0.038(2) 0.033(2) 0.036(2) 0.0008(15) -0.0119(16) -0.0027(16)
N21 0.0264(14) 0.0226(14) 0.0240(13) 0.0005(11) -0.0036(11) -0.0014(11)
C21 0.0323(19) 0.044(2) 0.0329(19) 0.0047(16) 0.0018(15) -0.0075(16)
N22 0.0275(13) 0.0210(13) 0.0223(13) -0.0007(10) -0.0045(10) -0.0010(11)
C22 0.0284(17) 0.0322(17) 0.0251(16) 0.0012(14) -0.0018(13) 0.0012(14)
C23 0.0366(19) 0.041(2) 0.0236(16) 0.0007(15) 0.0059(14) -0.0009(16)
C24 0.0390(19) 0.0287(17) 0.0239(16) -0.0002(13) -0.0006(14) 0.0067(15)
C25 0.053(2) 0.037(2) 0.0241(17) -0.0074(15) -0.0050(16) -0.0018(18)
C31 0.0285(16) 0.0219(15) 0.0275(16) -0.0003(13) -0.0090(13) -0.0022(13)
C32 0.040(2) 0.0302(18) 0.0313(18) 0.0005(15) -0.0115(16) 0.0007(15)
C33 0.055(2) 0.031(2) 0.043(2) -0.0083(17) -0.0213(19) 0.0062(18)
C34 0.047(2) 0.0262(19) 0.064(3) -0.0034(18) -0.022(2) -0.0033(17)
C35 0.036(2) 0.032(2) 0.064(3) 0.0093(19) -0.0079(19) -0.0082(16)
C36 0.0340(19) 0.0299(18) 0.0371(19) 0.0050(15) -0.0079(15) -0.0050(15)
C41 0.0397(19) 0.0204(16) 0.0196(15) 0.0020(12) -0.0038(13) 0.0002(13)
C42 0.0403(19) 0.0270(18) 0.0251(16) 0.0032(13) -0.0042(14) -0.0043(14)
C43 0.048(2) 0.0301(18) 0.0303(18) 0.0063(15) 0.0027(16) -0.0041(16)
C44 0.061(2) 0.0268(18) 0.0242(17) 0.0060(14) -0.0022(16) 0.0020(17)
C45 0.050(2) 0.0317(19) 0.0304(19) 0.0072(15) -0.0097(16) 0.0044(17)
C46 0.0348(18) 0.0324(18) 0.0294(17) 0.0048(15) -0.0050(14) 0.0003(15)
C51 0.0357(17) 0.0295(17) 0.0174(14) 0.0042(13) -0.0009(12) 0.0059(15)
C52 0.052(2) 0.0301(19) 0.0313(19) -0.0009(15) -0.0101(16) 0.0068(17)
C53 0.073(3) 0.036(2) 0.040(2) -0.0027(18) -0.007(2) 0.016(2)
C54 0.074(3) 0.048(3) 0.041(2) 0.004(2) 0.012(2) 0.028(2)
C55 0.046(2) 0.060(3) 0.049(3) 0.014(2) 0.010(2) 0.013(2)
C56 0.037(2) 0.042(2) 0.037(2) 0.0097(17) 0.0023(16) 0.0033(17)

loop_
_atom_type_symbol
_atom_type_description
_atom_type_scat_dispersion_real
_atom_type_scat_dispersion_imag
_atom_type_scat_source
C C 0.0033 0.0016 'International Tables Vol C Tables 4.2.6.8 and 6.1.1.4'
H H 0.0000 0.0000 'International Tables Vol C Tables 4.2.6.8 and 6.1.1.4'
N N 0.0061 0.0033 'International Tables Vol C Tables 4.2.6.8 and 6.1.1.4'
O O 0.0106 0.0060 'International Tables Vol C Tables 4.2.6.8 and 6.1.1.4'
P P 0.1023 0.0942 'International Tables Vol C Tables 4.2.6.8 and 6.1.1.4'
Cl Cl 0.1484 0.1585 'International Tables Vol C Tables 4.2.6.8 and 6.1.1.4'
Ru Ru -1.2594 0.8363 'International Tables Vol C Tables 4.2.6.8 and 6.1.1.4'

loop_
_geom_angle_atom_site_label_1
_geom_angle_atom_site_label_2
_geom_angle_atom_site_label_3
_geom_angle
C3 Ru1 O1 91.70(12)
C3 Ru1 N11 91.31(12)
O1 Ru1 N11 84.85(9)
C3 Ru1 N21 172.50(12)
O1 Ru1 N21 84.58(9)
N11 Ru1 N21 81.88(10)
C3 Ru1 P1 88.81(10)
O1 Ru1 P1 93.21(6)
N11 Ru1 P1 178.06(7)
N21 Ru1 P1 97.88(7)
C3 Ru1 Cl1 94.17(10)
O1 Ru1 Cl1 173.01(6)
N11 Ru1 Cl1 91.23(7)
N21 Ru1 Cl1 89.15(7)
P1 Ru1 Cl1 90.70(3)
C41 P1 C51 97.23(15)
C41 P1 C31 101.29(15)
C51 P1 C31 105.91(16)
C41 P1 Ru1 117.34(12)
C51 P1 Ru1 114.79(11)
C31 P1 Ru1 117.54(11)
C2 O1 Ru1 121.6(2)
N12 C1 N22 110.0(3)
N12 C1 C2 111.2(3)
N22 C1 C2 111.5(3)
N12 C1 H1 108.0
N22 C1 H1 108.0
C2 C1 H1 108.0
O2 C2 O1 125.2(3)
O2 C2 C1 116.2(3)
O1 C2 C1 118.6(3)
C3 O3 C7 125.1(3)
O3 C3 C4 117.4(3)
O3 C3 Ru1 121.7(3)
C4 C3 Ru1 120.9(2)
C3 C4 C5 117.1(3)
C3 C4 H4A 108.0
C5 C4 H4A 108.0
C3 C4 H4B 108.0
C5 C4 H4B 108.0
H4A C4 H4B 107.3
C6 C5 C4 110.7(4)
C6 C5 H5A 109.5
C4 C5 H5A 109.5
C6 C5 H5B 109.5
C4 C5 H5B 109.5
H5A C5 H5B 108.1
C5 C6 C7 109.2(4)
C5 C6 H6A 109.8
C7 C6 H6A 109.8
C5 C6 H6B 109.8
C7 C6 H6B 109.8
H6A C6 H6B 108.3
O3 C7 C6 113.4(4)
O3 C7 H7A 108.9
C6 C7 H7A 108.9
O3 C7 H7B 108.9
C6 C7 H7B 108.9
H7A C7 H7B 107.7
C12 N11 N12 105.3(2)
C12 N11 Ru1 137.1(2)
N12 N11 Ru1 117.65(19)
C12 C11 H11A 109.5
C12 C11 H11B 109.5
H11A C11 H11B 109.5
C12 C11 H11C 109.5
H11A C11 H11C 109.5
H11B C11 H11C 109.5
C14 N12 N11 111.5(3)
C14 N12 C1 128.9(3)
N11 N12 C1 119.4(2)
N11 C12 C13 110.2(3)
N11 C12 C11 122.8(3)
C13 C12 C11 127.1(3)
C14 C13 C12 107.5(3)
C14 C13 H13 126.3
C12 C13 H13 126.3
N12 C14 C13 105.7(3)
N12 C14 C15 123.5(3)
C13 C14 C15 130.8(3)
C14 C15 H15A 109.5
C14 C15 H15B 109.5
H15A C15 H15B 109.5
C14 C15 H15C 109.5
H15A C15 H15C 109.5
H15B C15 H15C 109.5
C22 N21 N22 104.7(3)
C22 N21 Ru1 138.3(2)
N22 N21 Ru1 115.44(19)
C22 C21 H21A 109.5
C22 C21 H21B 109.5
H21A C21 H21B 109.5
C22 C21 H21C 109.5
H21A C21 H21C 109.5
H21B C21 H21C 109.5
C24 N22 N21 111.8(3)
C24 N22 C1 128.0(3)
N21 N22 C1 119.3(3)
N21 C22 C23 110.5(3)
N21 C22 C21 122.9(3)
C23 C22 C21 126.6(3)
C24 C23 C22 106.9(3)
C24 C23 H23 126.5
C22 C23 H23 126.5
N22 C24 C23 106.0(3)
N22 C24 C25 123.6(3)
C23 C24 C25 130.4(3)
C24 C25 H25A 109.5
C24 C25 H25B 109.5
H25A C25 H25B 109.5
C24 C25 H25C 109.5
H25A C25 H25C 109.5
H25B C25 H25C 109.5
C32 C31 C36 118.0(3)
C32 C31 P1 120.2(3)
C36 C31 P1 121.6(3)
C31 C32 C33 121.2(4)
C31 C32 H32 119.4
C33 C32 H32 119.4
C34 C33 C32 119.8(4)
C34 C33 H33 120.1
C32 C33 H33 120.1
C35 C34 C33 119.8(4)
C35 C34 H34 120.1
C33 C34 H34 120.1
C34 C35 C36 120.7(4)
C34 C35 H35 119.6
C36 C35 H35 119.6
C35 C36 C31 120.4(4)
C35 C36 H36 119.8
C31 C36 H36 119.8
C42 C41 C46 118.7(3)
C42 C41 P1 122.0(3)
C46 C41 P1 119.2(3)
C43 C42 C41 120.5(3)
C43 C42 H42 119.7
C41 C42 H42 119.7
C44 C43 C42 119.9(4)
C44 C43 H43 120.1
C42 C43 H43 120.1
C43 C44 C45 120.8(3)
C43 C44 H44 119.6
C45 C44 H44 119.6
C44 C45 C46 119.5(3)
C44 C45 H45 120.3
C46 C45 H45 120.3
C45 C46 C41 120.6(3)
C45 C46 H46 119.7
C41 C46 H46 119.7
C56 C51 C52 118.5(3)
C56 C51 P1 125.7(3)
C52 C51 P1 115.6(3)
C53 C52 C51 120.2(4)
C53 C52 H52 119.9
C51 C52 H52 119.9
C54 C53 C52 120.8(4)
C54 C53 H53 119.6
C52 C53 H53 119.6
C53 C54 C55 119.9(4)
C53 C54 H54 120.0
C55 C54 H54 120.0
C54 C55 C56 119.9(4)
C54 C55 H55 120.1
C56 C55 H55 120.1
C51 C56 C55 120.6(4)
C51 C56 H56 119.7
C55 C56 H56 119.7

loop_
_geom_bond_atom_site_label_1
_geom_bond_atom_site_label_2
_geom_bond_distance
Ru1 C3 1.918(4)
Ru1 O1 2.115(2)
Ru1 N11 2.156(3)
Ru1 N21 2.269(3)
Ru1 P1 2.3107(11)
Ru1 Cl1 2.3861(11)
P1 C41 1.846(3)
P1 C51 1.846(3)
P1 C31 1.849(3)
O1 C2 1.277(4)
C1 N12 1.456(4)
C1 N22 1.456(4)
C1 C2 1.562(4)
C1 H1 1.0000
O2 C2 1.226(4)
O3 C3 1.323(4)
O3 C7 1.472(4)
C3 C4 1.516(5)
C4 C5 1.532(6)
C4 H4A 0.9900
C4 H4B 0.9900
C5 C6 1.493(7)
C5 H5A 0.9900
C5 H5B 0.9900
C6 C7 1.494(7)
C6 H6A 0.9900
C6 H6B 0.9900
C7 H7A 0.9900
C7 H7B 0.9900
N11 C12 1.338(4)
N11 N12 1.382(4)
C11 C12 1.494(5)
C11 H11A 0.9800
C11 H11B 0.9800
C11 H11C 0.9800
N12 C14 1.367(4)
C12 C13 1.398(5)
C13 C14 1.373(5)
C13 H13 0.9500
C14 C15 1.505(5)
C15 H15A 0.9800
C15 H15B 0.9800
C15 H15C 0.9800
N21 C22 1.346(4)
N21 N22 1.381(4)
C21 C22 1.496(5)
C21 H21A 0.9800
C21 H21B 0.9800
C21 H21C 0.9800
N22 C24 1.369(4)
C22 C23 1.404(5)
C23 C24 1.371(5)
C23 H23 0.9500
C24 C25 1.491(5)
C25 H25A 0.9800
C25 H25B 0.9800
C25 H25C 0.9800
C31 C32 1.394(5)
C31 C36 1.403(5)
C32 C33 1.397(5)
C32 H32 0.9500
C33 C34 1.383(6)
C33 H33 0.9500
C34 C35 1.379(6)
C34 H34 0.9500
C35 C36 1.391(5)
C35 H35 0.9500
C36 H36 0.9500
C41 C42 1.397(5)
C41 C46 1.399(5)
C42 C43 1.392(5)
C42 H42 0.9500
C43 C44 1.381(5)
C43 H43 0.9500
C44 C45 1.381(6)
C44 H44 0.9500
C45 C46 1.398(5)
C45 H45 0.9500
C46 H46 0.9500
C51 C56 1.393(5)
C51 C52 1.407(5)
C52 C53 1.385(6)
C52 H52 0.9500
C53 C54 1.370(7)
C53 H53 0.9500
C54 C55 1.391(7)
C54 H54 0.9500
C55 C56 1.394(6)
C55 H55 0.9500
C56 H56 0.9500
